data_2208228
loop_
_publ_author_name
'Imhof, Wolfgang'
'Halbauer, Kathi'
'D\"onnecke, Daniel'
'G\"orls, Helmar'

_publ_section_title
;
 <i>fac</i>-Tris(<i>tert</i>-butyl isocyanide)tricarbonylmolybdenum(0)
;
_journal_coeditor_code AC2003
_journal_issue 3
_journal_name_full 'Acta Crystallographica Section E'
_journal_page_first m462
_journal_page_last m464
_journal_paper_doi 10.1107/S1600536806004181
_journal_volume 62
_journal_year 2006
_chemical_formula_iupac '[Mo (C5 H9 N)3 (C O)3]'
_chemical_formula_moiety 'C18 H27 Mo N3 O3'
_chemical_formula_structural 'Mo (C5 H9 N)3 (C O)3'
_chemical_formula_sum 'C18 H27 Mo N3 O3'
_chemical_formula_weight 429.37
_chemical_name_systematic
;
fac-Tris(tert-butyl isocyanide)tricarbonylmolybdenum(0)
;
_space_group_IT_number 14
_symmetry_cell_setting monoclinic
_symmetry_space_group_name_Hall '-P 2yn'
_symmetry_space_group_name_H-M 'P 1 21/n 1'
_atom_sites_solution_hydrogens geom
_atom_sites_solution_primary direct
_atom_sites_solution_secondary difmap
_cell_angle_alpha 90.00
_cell_angle_beta 103.149(3)
_cell_angle_gamma 90.00
_cell_formula_units_Z 4
_cell_length_a 9.5070(3)
_cell_length_b 15.6817(7)
_cell_length_c 15.3422(6)
_cell_measurement_reflns_used 3828
_cell_measurement_temperature 183(2)
_cell_measurement_theta_max 27.44
_cell_measurement_theta_min 1.88
_cell_volume 2227.34(15)
_computing_cell_refinement 'DENZO (Otwinowski & Minor, 1997)'
_computing_data_collection 'COLLECT, Nonius 1998'
_computing_data_reduction DENZO
_computing_molecular_graphics 'XP (Siemens, 1990)'
_computing_publication_material XP
_computing_structure_refinement 'SHELXL97 (Sheldrick, 1997)'
_computing_structure_solution 'SHELXS97 (Sheldrick, 1997)'
_diffrn_ambient_temperature 183(2)
_diffrn_measured_fraction_theta_full 0.988
_diffrn_measured_fraction_theta_max 0.988
_diffrn_measurement_device_type 'Nonius KappaCCD'
_diffrn_measurement_method '\f and \w'
_diffrn_radiation_monochromator graphite
_diffrn_radiation_source 'fine-focus sealed tube'
_diffrn_radiation_type MoK\a
_diffrn_radiation_wavelength 0.71073
_diffrn_reflns_av_R_equivalents 0.0326
_diffrn_reflns_av_sigmaI/netI 0.0564
_diffrn_reflns_limit_h_max 12
_diffrn_reflns_limit_h_min -12
_diffrn_reflns_limit_k_max 18
_diffrn_reflns_limit_k_min -20
_diffrn_reflns_limit_l_max 19
_diffrn_reflns_limit_l_min -19
_diffrn_reflns_number 8441
_diffrn_reflns_theta_full 27.44
_diffrn_reflns_theta_max 27.44
_diffrn_reflns_theta_min 1.88
_diffrn_standards_decay_% 0
_diffrn_standards_number 0
_exptl_absorpt_coefficient_mu 0.607
_exptl_absorpt_correction_type none
_exptl_crystal_colour 'light yellow'
_exptl_crystal_density_diffrn 1.280
_exptl_crystal_density_method 'not measured'
_exptl_crystal_description quader
_exptl_crystal_F_000 888
_exptl_crystal_size_max 0.03
_exptl_crystal_size_mid 0.03
_exptl_crystal_size_min 0.03
_refine_diff_density_max 0.587
_refine_diff_density_min -1.058
_refine_ls_extinction_method none
_refine_ls_goodness_of_fit_ref 1.095
_refine_ls_hydrogen_treatment constr
_refine_ls_matrix_type full
_refine_ls_number_parameters 226
_refine_ls_number_reflns 5027
_refine_ls_number_restraints 0
_refine_ls_restrained_S_all 1.095
_refine_ls_R_factor_all 0.0773
_refine_ls_R_factor_gt 0.0515
_refine_ls_shift/su_max 0.000
_refine_ls_shift/su_mean 0.000
_refine_ls_structure_factor_coef Fsqd
_refine_ls_weighting_details 'calc w=1/[\s^2^(Fo^2^)+(0.0275P)^2^+4.4505P] where P=(Fo^2^+2Fc^2^)/3'
_refine_ls_weighting_scheme calc
_refine_ls_wR_factor_gt 0.1073
_refine_ls_wR_factor_ref 0.1171
_reflns_number_gt 3828
_reflns_number_total 5027
_reflns_threshold_expression I>2\s(I)
_cod_data_source_file ac2003.cif
_cod_data_source_block I
_cod_original_sg_symbol_Hall -P2yn
_cod_original_sg_symbol_H-M 'P 21/n'
_cod_database_code 2208228
_cod_database_fobs_code 2208228

loop_
_symmetry_equiv_pos_as_xyz
'x, y, z'
'-x+1/2, y+1/2, -z+1/2'
'-x, -y, -z'
'x-1/2, -y-1/2, z-1/2'

loop_
_atom_site_label
_atom_site_fract_x
_atom_site_fract_y
_atom_site_fract_z
_atom_site_U_iso_or_equiv
_atom_site_adp_type
_atom_site_calc_flag
_atom_site_refinement_flags
_atom_site_occupancy
_atom_site_type_symbol
Mo 0.45122(4) 0.18065(2) 0.74608(2) 0.03286(11) Uani d . 1 Mo
O1 0.4080(5) 0.3620(2) 0.8238(3) 0.0778(12) Uani d . 1 O
O2 0.5498(4) 0.2804(2) 0.5920(2) 0.0520(8) Uani d . 1 O
O3 0.7652(4) 0.1790(2) 0.8693(2) 0.0591(9) Uani d . 1 O
C1 0.2311(4) 0.1786(3) 0.6725(3) 0.0415(9) Uani d . 1 C
C6 0.3673(4) 0.1059(3) 0.8407(3) 0.0388(9) Uani d . 1 C
C11 0.4953(4) 0.0601(3) 0.6913(3) 0.0396(9) Uani d . 1 C
N1 0.1092(4) 0.1776(3) 0.6383(2) 0.0501(9) Uani d . 1 N
C2 -0.0436(5) 0.1668(3) 0.5978(3) 0.0422(10) Uani d . 1 C
C3 -0.0556(8) 0.0875(3) 0.5396(4) 0.084(2) Uani d . 1 C
H3A -0.0041 0.0969 0.4919 0.126 Uiso calc R 1 H
H3B -0.1575 0.0756 0.5132 0.126 Uiso calc R 1 H
H3C -0.0127 0.0389 0.5763 0.126 Uiso calc R 1 H
C4 -0.1215(5) 0.1545(4) 0.6721(4) 0.0636(14) Uani d . 1 C
H4A -0.1117 0.2061 0.7090 0.095 Uiso calc R 1 H
H4B -0.0793 0.1059 0.7092 0.095 Uiso calc R 1 H
H4C -0.2240 0.1434 0.6464 0.095 Uiso calc R 1 H
C5 -0.0956(5) 0.2456(3) 0.5431(3) 0.0572(13) Uani d . 1 C
H5A -0.0427 0.2516 0.4956 0.086 Uiso calc R 1 H
H5B -0.0787 0.2960 0.5819 0.086 Uiso calc R 1 H
H5C -0.1992 0.2403 0.5163 0.086 Uiso calc R 1 H
N2 0.3159(4) 0.0615(2) 0.8841(2) 0.0410(8) Uani d . 1 N
C7 0.2372(4) -0.0010(3) 0.9265(3) 0.0386(9) Uani d . 1 C
C8 0.0806(5) -0.0006(4) 0.8747(4) 0.0621(14) Uani d . 1 C
H8A 0.0755 -0.0177 0.8126 0.093 Uiso calc R 1 H
H8B 0.0406 0.0569 0.8757 0.093 Uiso calc R 1 H
H8C 0.0248 -0.0407 0.9024 0.093 Uiso calc R 1 H
C9 0.2534(6) 0.0249(3) 1.0245(3) 0.0531(12) Uani d . 1 C
H9A 0.3558 0.0238 1.0551 0.080 Uiso calc R 1 H
H9B 0.1997 -0.0151 1.0538 0.080 Uiso calc R 1 H
H9C 0.2151 0.0826 1.0273 0.080 Uiso calc R 1 H
C10 0.3055(5) -0.0879(3) 0.9211(3) 0.0523(12) Uani d . 1 C
H10A 0.2935 -0.1043 0.8582 0.078 Uiso calc R 1 H
H10B 0.2584 -0.1303 0.9519 0.078 Uiso calc R 1 H
H10C 0.4087 -0.0853 0.9498 0.078 Uiso calc R 1 H
N3 0.5261(4) -0.0057(2) 0.6662(2) 0.0455(9) Uani d . 1 N
C12 0.5805(5) -0.0906(3) 0.6518(3) 0.0452(10) Uani d . 1 C
C13 0.4613(7) -0.1539(4) 0.6554(6) 0.109(3) Uani d . 1 C
H13A 0.4394 -0.1521 0.7148 0.164 Uiso calc R 1 H
H13B 0.4930 -0.2115 0.6440 0.164 Uiso calc R 1 H
H13C 0.3745 -0.1391 0.6099 0.164 Uiso calc R 1 H
C14 0.6197(12) -0.0918(5) 0.5631(4) 0.143(4) Uani d . 1 C
H14A 0.6974 -0.0506 0.5634 0.215 Uiso calc R 1 H
H14B 0.5351 -0.0764 0.5162 0.215 Uiso calc R 1 H
H14C 0.6525 -0.1490 0.5515 0.215 Uiso calc R 1 H
C15 0.7075(6) -0.1071(3) 0.7273(4) 0.0727(17) Uani d . 1 C
H15A 0.7851 -0.0670 0.7239 0.109 Uiso calc R 1 H
H15B 0.7416 -0.1656 0.7232 0.109 Uiso calc R 1 H
H15C 0.6791 -0.0995 0.7843 0.109 Uiso calc R 1 H
C16 0.4205(5) 0.2940(3) 0.7974(3) 0.0486(11) Uani d . 1 C
C17 0.5143(4) 0.2431(3) 0.6486(3) 0.0369(9) Uani d . 1 C
C18 0.6501(5) 0.1790(3) 0.8241(3) 0.0396(9) Uani d . 1 C

loop_
_atom_site_aniso_label
_atom_site_aniso_U_11
_atom_site_aniso_U_22
_atom_site_aniso_U_33
_atom_site_aniso_U_12
_atom_site_aniso_U_13
_atom_site_aniso_U_23
Mo 0.03171(18) 0.03277(18) 0.03727(19) 0.00371(16) 0.01448(13) 0.00626(15)
O1 0.125(4) 0.051(2) 0.068(2) 0.021(2) 0.044(2) -0.0032(18)
O2 0.060(2) 0.0528(19) 0.0504(18) 0.0041(16) 0.0270(16) 0.0168(15)
O3 0.048(2) 0.066(2) 0.057(2) -0.0107(18) -0.0023(16) 0.0186(17)
C1 0.036(2) 0.049(2) 0.044(2) 0.009(2) 0.0180(18) 0.011(2)
C6 0.033(2) 0.044(2) 0.042(2) 0.0003(18) 0.0135(17) 0.0038(19)
C11 0.036(2) 0.042(2) 0.041(2) -0.0013(19) 0.0102(18) 0.0068(18)
N1 0.035(2) 0.064(3) 0.053(2) 0.0120(19) 0.0129(17) 0.0114(19)
C2 0.037(2) 0.042(2) 0.044(2) 0.0053(19) 0.0018(18) -0.0048(18)
C3 0.123(6) 0.051(3) 0.068(4) 0.014(3) -0.002(4) -0.014(3)
C4 0.046(3) 0.066(3) 0.084(4) 0.006(3) 0.026(3) 0.004(3)
C5 0.049(3) 0.049(3) 0.066(3) 0.007(2) -0.003(2) 0.005(2)
N2 0.0393(19) 0.045(2) 0.0428(19) -0.0015(16) 0.0172(16) 0.0050(16)
C7 0.037(2) 0.039(2) 0.045(2) -0.0047(18) 0.0190(18) 0.0036(18)
C8 0.041(3) 0.064(3) 0.079(4) -0.006(2) 0.008(2) 0.012(3)
C9 0.069(3) 0.048(3) 0.051(3) -0.010(2) 0.031(2) 0.000(2)
C10 0.051(3) 0.042(3) 0.068(3) -0.003(2) 0.022(2) -0.002(2)
N3 0.047(2) 0.040(2) 0.049(2) 0.0051(17) 0.0106(17) 0.0006(17)
C12 0.058(3) 0.032(2) 0.043(2) 0.008(2) 0.006(2) -0.0033(18)
C13 0.059(4) 0.053(4) 0.197(9) -0.004(3) -0.009(5) -0.011(4)
C14 0.302(13) 0.080(5) 0.070(4) 0.085(7) 0.087(6) 0.019(4)
C15 0.070(4) 0.053(3) 0.081(4) 0.023(3) -0.014(3) -0.015(3)
C16 0.063(3) 0.049(3) 0.040(2) 0.009(2) 0.025(2) 0.007(2)
C17 0.035(2) 0.035(2) 0.042(2) 0.0068(17) 0.0125(17) 0.0025(18)
C18 0.044(2) 0.036(2) 0.040(2) -0.002(2) 0.0139(18) 0.0104(18)

loop_
_atom_type_symbol
_atom_type_description
_atom_type_scat_dispersion_real
_atom_type_scat_dispersion_imag
_atom_type_scat_source
C C 0.0033 0.0016 'International Tables Vol C Tables 4.2.6.8 and 6.1.1.4'
H H 0.0000 0.0000 'International Tables Vol C Tables 4.2.6.8 and 6.1.1.4'
N N 0.0061 0.0033 'International Tables Vol C Tables 4.2.6.8 and 6.1.1.4'
O O 0.0106 0.0060 'International Tables Vol C Tables 4.2.6.8 and 6.1.1.4'
Mo Mo -1.6832 0.6857 'International Tables Vol C Tables 4.2.6.8 and 6.1.1.4'

loop_
_geom_angle_atom_site_label_1
_geom_angle_atom_site_label_2
_geom_angle_atom_site_label_3
_geom_angle
_geom_angle_publ_flag
C16 Mo C17 87.39(16) y
C16 Mo C18 88.80(19) y
C17 Mo C18 92.91(16) y
C16 Mo C1 90.45(19) y
C17 Mo C1 92.12(16) y
C18 Mo C1 174.88(15) y
C16 Mo C11 177.20(18) y
C17 Mo C11 91.16(15) y
C18 Mo C11 88.87(17) y
C1 Mo C11 92.01(17) y
C16 Mo C6 96.26(16) y
C17 Mo C6 173.97(17) y
C18 Mo C6 91.97(15) y
C1 Mo C6 83.09(15) y
C11 Mo C6 85.38(15) y
N1 C1 Mo 175.3(4) y
N2 C6 Mo 173.4(4) y
N3 C11 Mo 175.8(4) y
C1 N1 C2 173.9(5) y
N1 C2 C5 108.1(4) ?
N1 C2 C4 107.9(4) ?
C5 C2 C4 111.7(4) ?
N1 C2 C3 106.3(4) ?
C5 C2 C3 111.8(4) ?
C4 C2 C3 110.9(4) ?
C2 C3 H3A 109.5 ?
C2 C3 H3B 109.5 ?
H3A C3 H3B 109.5 ?
C2 C3 H3C 109.5 ?
H3A C3 H3C 109.5 ?
H3B C3 H3C 109.5 ?
C2 C4 H4A 109.5 ?
C2 C4 H4B 109.5 ?
H4A C4 H4B 109.5 ?
C2 C4 H4C 109.5 ?
H4A C4 H4C 109.5 ?
H4B C4 H4C 109.5 ?
C2 C5 H5A 109.5 ?
C2 C5 H5B 109.5 ?
H5A C5 H5B 109.5 ?
C2 C5 H5C 109.5 ?
H5A C5 H5C 109.5 ?
H5B C5 H5C 109.5 ?
C6 N2 C7 171.0(4) y
N2 C7 C10 107.9(3) ?
N2 C7 C8 107.6(4) ?
C10 C7 C8 110.8(4) ?
N2 C7 C9 108.0(3) ?
C10 C7 C9 110.0(4) ?
C8 C7 C9 112.4(4) ?
C7 C8 H8A 109.5 ?
C7 C8 H8B 109.5 ?
H8A C8 H8B 109.5 ?
C7 C8 H8C 109.5 ?
H8A C8 H8C 109.5 ?
H8B C8 H8C 109.5 ?
C7 C9 H9A 109.5 ?
C7 C9 H9B 109.5 ?
H9A C9 H9B 109.5 ?
C7 C9 H9C 109.5 ?
H9A C9 H9C 109.5 ?
H9B C9 H9C 109.5 ?
C7 C10 H10A 109.5 ?
C7 C10 H10B 109.5 ?
H10A C10 H10B 109.5 ?
C7 C10 H10C 109.5 ?
H10A C10 H10C 109.5 ?
H10B C10 H10C 109.5 ?
C11 N3 C12 169.3(4) y
N3 C12 C14 108.7(4) ?
N3 C12 C15 106.9(4) ?
C14 C12 C15 112.4(6) ?
N3 C12 C13 107.3(4) ?
C14 C12 C13 111.7(6) ?
C15 C12 C13 109.7(5) ?
C12 C13 H13A 109.5 ?
C12 C13 H13B 109.5 ?
H13A C13 H13B 109.5 ?
C12 C13 H13C 109.5 ?
H13A C13 H13C 109.5 ?
H13B C13 H13C 109.5 ?
C12 C14 H14A 109.5 ?
C12 C14 H14B 109.5 ?
H14A C14 H14B 109.5 ?
C12 C14 H14C 109.5 ?
H14A C14 H14C 109.5 ?
H14B C14 H14C 109.5 ?
C12 C15 H15A 109.5 ?
C12 C15 H15B 109.5 ?
H15A C15 H15B 109.5 ?
C12 C15 H15C 109.5 ?
H15A C15 H15C 109.5 ?
H15B C15 H15C 109.5 ?
O1 C16 Mo 175.7(4) y
O2 C17 Mo 179.0(4) y
O3 C18 Mo 179.2(4) y

loop_
_geom_bond_atom_site_label_1
_geom_bond_atom_site_label_2
_geom_bond_distance
_geom_bond_publ_flag
Mo C16 1.992(5) y
Mo C17 1.991(4) y
Mo C18 1.994(4) y
Mo C1 2.140(4) y
Mo C11 2.148(4) y
Mo C6 2.156(4) y
O1 C16 1.157(5) y
O2 C17 1.158(5) y
O3 C18 1.155(5) y
C1 N1 1.159(5) y
C6 N2 1.146(5) y
C11 N3 1.162(5) y
N1 C2 1.454(5) y
C2 C5 1.513(6) ?
C2 C4 1.506(6) ?
C2 C3 1.520(6) ?
C3 H3A 0.9800 ?
C3 H3B 0.9800 ?
C3 H3C 0.9800 ?
C4 H4A 0.9800 ?
C4 H4B 0.9800 ?
C4 H4C 0.9800 ?
C5 H5A 0.9800 ?
C5 H5B 0.9800 ?
C5 H5C 0.9800 ?
N2 C7 1.471(5) y
C7 C10 1.521(6) ?
C7 C8 1.520(6) ?
C7 C9 1.531(6) ?
C8 H8A 0.9800 ?
C8 H8B 0.9800 ?
C8 H8C 0.9800 ?
C9 H9A 0.9800 ?
C9 H9B 0.9800 ?
C9 H9C 0.9800 ?
C10 H10A 0.9800 ?
C10 H10B 0.9800 ?
C10 H10C 0.9800 ?
N3 C12 1.464(5) y
C12 C14 1.490(7) ?
C12 C15 1.494(6) ?
C12 C13 1.517(8) ?
C13 H13A 0.9800 ?
C13 H13B 0.9800 ?
C13 H13C 0.9800 ?
C14 H14A 0.9800 ?
C14 H14B 0.9800 ?
C14 H14C 0.9800 ?
C15 H15A 0.9800 ?
C15 H15B 0.9800 ?
C15 H15C 0.9800 ?

loop_
_geom_hbond_atom_site_label_D
_geom_hbond_atom_site_label_H
_geom_hbond_atom_site_label_A
_geom_hbond_site_symmetry_A
_geom_hbond_distance_HA
_geom_hbond_distance_DA
_geom_hbond_angle_DHA
C3 H3A O1 4_565 2.604 3.345(8) 133
C15 H15B O3 2_646 2.814 3.701(9) 151
C9 H9B O3 3_657 2.816 3.611(9) 139
C8 H8A O1 2_546 2.850 3.754(10) 154
